data_4350736
loop_
_publ_author_name
'Chen, Sa'
'Shang, Ran'
'Hu, Ke-Li'
'Wang, Zhe-Ming'
'Gao, Song'

_publ_section_title
;
 [NH2NH3][M(HCOO)3] (M = Mn2+, Zn2+, Co2+and Mg2+): structural phase
 transitions, prominent dielectric anomalies and negative thermal
 expansion, and magnetic ordering
;
_journal_issue 1
_journal_name_full 'Inorg. Chem. Front.'
_journal_page_first 83
_journal_paper_doi 10.1039/C3QI00034F
_journal_volume 1
_journal_year 2014
_chemical_formula_sum 'C3 H8 Mg N2 O6'
_chemical_formula_weight 192.42
_space_group_IT_number 19
_space_group_name_Hall 'P 2ac 2ab'
_space_group_name_H-M_alt 'P 21 21 21'
_symmetry_cell_setting orthorhombic
_symmetry_space_group_name_H-M 'P 21 21 21'
_atom_sites_solution_hydrogens difmap
_atom_sites_solution_primary direct
_atom_sites_solution_secondary difmap
_audit_creation_method SHELXL-97
_cell_angle_alpha 90.00
_cell_angle_beta 90.00
_cell_angle_gamma 90.00
_cell_formula_units_Z 4
_cell_length_a 7.8888(2)
_cell_length_b 13.7799(4)
_cell_length_c 7.4295(2)
_cell_measurement_reflns_used 6455
_cell_measurement_temperature 292
_cell_measurement_theta_max 28.283
_cell_measurement_theta_min 3.395
_cell_volume 807.64(4)
_computing_cell_refinement 'HKL Scalepack (Otwinowski & Minor, 1997)'
_computing_data_collection 'KappaCCD (Nonius B. V., 1998)'
_computing_data_reduction 'HKL Denzo (Otwinowski & Minor, 1997) & maXus (Mackay et al., 1998)'
_computing_molecular_graphics 'Bruker SHELXTL V5.1 (Sheldrick, 1998)'
_computing_publication_material 'SHELXL-97 (Sheldrick, 1997)'
_computing_structure_refinement 'SHELXL-97 (Sheldrick, 1997)'
_computing_structure_solution 'SHELXS-97 (Sheldrick, 1997)'
_diffrn_ambient_temperature 292
_diffrn_detector_area_resol_mean 9
_diffrn_measured_fraction_theta_full 0.997
_diffrn_measured_fraction_theta_max 0.997
_diffrn_measurement_device_type 'NONIUS KappaCCD'
_diffrn_measurement_method CCD
_diffrn_radiation_monochromator graphite
_diffrn_radiation_source 'fine-focus sealed tube'
_diffrn_radiation_type MoK\a
_diffrn_radiation_wavelength 0.71073
_diffrn_reflns_av_R_equivalents 0.0339
_diffrn_reflns_av_sigmaI/netI 0.0254
_diffrn_reflns_limit_h_max 10
_diffrn_reflns_limit_h_min -10
_diffrn_reflns_limit_k_max 18
_diffrn_reflns_limit_k_min -18
_diffrn_reflns_limit_l_max 9
_diffrn_reflns_limit_l_min -9
_diffrn_reflns_number 14178
_diffrn_reflns_theta_full 28.27
_diffrn_reflns_theta_max 28.27
_diffrn_reflns_theta_min 3.77
_diffrn_standards_decay_% 0
_exptl_absorpt_coefficient_mu 0.217
_exptl_absorpt_correction_T_max 0.955
_exptl_absorpt_correction_T_min 0.870
_exptl_absorpt_correction_type multi-scan
_exptl_absorpt_process_details
;
multi-scan from symmetry-related measurements 
 Sortav (Blessing 1995, 1997)
;
_exptl_crystal_colour colorless
_exptl_crystal_density_diffrn 1.583
_exptl_crystal_density_method 'not measured'
_exptl_crystal_description block
_exptl_crystal_F_000 400
_exptl_crystal_size_max 0.40
_exptl_crystal_size_mid 0.40
_exptl_crystal_size_min 0.23
_refine_diff_density_max 0.245
_refine_diff_density_min -0.267
_refine_diff_density_rms 0.052
_refine_ls_abs_structure_details 'Flack H D (1983), Acta Cryst. A39, 876-881'
_refine_ls_abs_structure_Flack -0.2(3)
_refine_ls_extinction_coef 0.006(4)
_refine_ls_extinction_expression Fc^*^=kFc[1+0.001xFc^2^\l^3^/sin(2\q)]^-1/4^
_refine_ls_extinction_method SHELXL
_refine_ls_goodness_of_fit_ref 1.052
_refine_ls_hydrogen_treatment constr.
_refine_ls_matrix_type full
_refine_ls_number_parameters 117
_refine_ls_number_reflns 1996
_refine_ls_number_restraints 5
_refine_ls_restrained_S_all 1.060
_refine_ls_R_factor_all 0.0387
_refine_ls_R_factor_gt 0.0307
_refine_ls_shift/su_max 0.000
_refine_ls_shift/su_mean 0.000
_refine_ls_structure_factor_coef Fsqd
_refine_ls_weighting_details 'calc w=1/[\s^2^(Fo^2^)+(0.0525P)^2^+0.0759P] where P=(Fo^2^+2Fc^2^)/3'
_refine_ls_weighting_scheme calc
_refine_ls_wR_factor_gt 0.0808
_refine_ls_wR_factor_ref 0.0835
_reflns_number_gt 1756
_reflns_number_total 1996
_reflns_threshold_expression >2sigma(I)
_cod_data_source_file c3qi00034f.txt
_cod_data_source_block 4Mg-292K
_cod_depositor_comments
;
The following automatic conversions were performed:

data item '_symmetry_cell_setting' value 'Orthorhombic' was changed
to 'orthorhombic' in accordance with the
/home/saulius/struct/COD-crude-data/automatic-downloads/DataCite-retrospective/RSC/depositions/lib/dictionaries/cif_core.dic
dictionary named 'cif_core.dic' version 2.4.2 last updated on
2011-04-26.

Automatic conversion script
Id: cif_fix_values 6909 2019-04-08 15:41:33Z antanas 
;
_cod_original_sg_symbol_H-M 'P 2(1)2(1)2(1)'
_cod_database_code 4350736

loop_
_symmetry_equiv_pos_as_xyz
'x, y, z'
'-x+1/2, -y, z+1/2'
'-x, y+1/2, -z+1/2'
'x+1/2, -y+1/2, -z'

loop_
_atom_site_label
_atom_site_type_symbol
_atom_site_fract_x
_atom_site_fract_y
_atom_site_fract_z
_atom_site_U_iso_or_equiv
_atom_site_adp_type
_atom_site_occupancy
_atom_site_symmetry_multiplicity
_atom_site_calc_flag
_atom_site_refinement_flags
Mg1 Mg 0.22587(6) 0.16461(4) 0.25858(7) 0.01754(15) Uani 1 1 d .
O1 O 0.10763(17) 0.26988(9) 0.10834(18) 0.0332(3) Uani 1 1 d .
O2 O -0.06702(16) 0.33405(9) -0.09051(16) 0.0310(3) Uani 1 1 d .
O3 O 0.31596(15) 0.28520(9) 0.40169(17) 0.0271(3) Uani 1 1 d .
O4 O 0.51044(16) 0.35145(9) 0.57951(17) 0.0320(3) Uani 1 1 d .
O5 O 0.12016(15) 0.04889(9) 0.11786(18) 0.0277(3) Uani 1 1 d .
O6 O 0.13351(16) -0.07040(9) -0.08168(18) 0.0303(3) Uani 1 1 d .
C1 C -0.0069(2) 0.26561(12) -0.0042(3) 0.0300(4) Uani 1 1 d .
H1 H -0.0528 0.2046 -0.0263 0.036 Uiso 1 1 calc R
C2 C 0.4470(2) 0.28398(13) 0.4951(3) 0.0312(4) Uani 1 1 d .
H2 H 0.5036 0.2249 0.5018 0.037 Uiso 1 1 calc R
C3 C 0.1936(2) -0.00158(12) 0.0030(3) 0.0303(4) Uani 1 1 d .
H3 H 0.3058 0.0143 -0.0216 0.036 Uiso 1 1 calc R
N1 N 0.1790(2) 0.46373(13) 0.2393(3) 0.0431(4) Uani 1 1 d D
H11 H 0.0722 0.4740 0.2729 0.065 Uiso 1 1 calc R
H12 H 0.2099 0.4039 0.2703 0.065 Uiso 1 1 calc R
H13 H 0.1876 0.4705 0.1205 0.065 Uiso 1 1 calc R
N2 N 0.2867(3) 0.53212(19) 0.3259(4) 0.0650(7) Uani 1 1 d D
H21 H 0.3949(10) 0.5146(14) 0.297(4) 0.098 Uiso 1 1 d D
H22 H 0.270(3) 0.5894(7) 0.264(3) 0.098 Uiso 1 1 d D

loop_
_atom_site_aniso_label
_atom_site_aniso_U_11
_atom_site_aniso_U_22
_atom_site_aniso_U_33
_atom_site_aniso_U_23
_atom_site_aniso_U_13
_atom_site_aniso_U_12
Mg1 0.0174(3) 0.0177(3) 0.0176(3) 0.0000(2) -0.0003(2) 0.00034(19)
O1 0.0360(7) 0.0287(7) 0.0349(7) 0.0027(6) -0.0166(6) 0.0031(5)
O2 0.0305(6) 0.0283(6) 0.0342(7) 0.0061(6) -0.0132(6) 0.0005(5)
O3 0.0254(6) 0.0258(6) 0.0300(7) -0.0033(5) -0.0104(5) -0.0023(5)
O4 0.0293(6) 0.0287(6) 0.0381(7) -0.0086(6) -0.0134(6) 0.0003(5)
O5 0.0271(6) 0.0269(6) 0.0291(6) -0.0104(6) 0.0049(5) -0.0025(5)
O6 0.0282(6) 0.0278(6) 0.0350(7) -0.0144(6) 0.0031(6) -0.0012(5)
C1 0.0314(9) 0.0236(9) 0.0351(9) 0.0038(8) -0.0125(8) 0.0004(7)
C2 0.0301(9) 0.0249(8) 0.0386(10) -0.0075(8) -0.0130(8) 0.0017(7)
C3 0.0239(8) 0.0297(10) 0.0373(10) -0.0118(9) 0.0056(8) -0.0047(7)
N1 0.0369(9) 0.0349(9) 0.0576(11) -0.0044(9) 0.0042(9) 0.0001(7)
N2 0.0510(13) 0.0683(15) 0.0759(17) -0.0129(13) 0.0005(12) -0.0211(11)

loop_
_atom_type_symbol
_atom_type_description
_atom_type_scat_dispersion_real
_atom_type_scat_dispersion_imag
_atom_type_scat_source
C C 0.0033 0.0016 'International Tables Vol C Tables 4.2.6.8 and 6.1.1.4'
H H 0.0000 0.0000 'International Tables Vol C Tables 4.2.6.8 and 6.1.1.4'
N N 0.0061 0.0033 'International Tables Vol C Tables 4.2.6.8 and 6.1.1.4'
O O 0.0106 0.0060 'International Tables Vol C Tables 4.2.6.8 and 6.1.1.4'
Mg Mg 0.0486 0.0363 'International Tables Vol C Tables 4.2.6.8 and 6.1.1.4'

loop_
_geom_angle_atom_site_label_1
_geom_angle_atom_site_label_2
_geom_angle_atom_site_label_3
_geom_angle
_geom_angle_site_symmetry_1
_geom_angle_site_symmetry_3
O1 Mg1 O2 91.41(5) . 4
O1 Mg1 O6 173.28(6) . 2
O2 Mg1 O6 85.89(5) 4 2
O1 Mg1 O5 94.94(5) . .
O2 Mg1 O5 91.16(5) 4 .
O6 Mg1 O5 91.27(6) 2 .
O1 Mg1 O4 91.05(6) . 4_456
O2 Mg1 O4 174.06(6) 4 4_456
O6 Mg1 O4 92.24(6) 2 4_456
O5 Mg1 O4 83.25(5) . 4_456
O1 Mg1 O3 82.52(5) . .
O2 Mg1 O3 91.81(5) 4 .
O6 Mg1 O3 91.41(5) 2 .
O5 Mg1 O3 176.14(5) . .
O4 Mg1 O3 93.87(5) 4_456 .
C1 O1 Mg1 131.90(12) . .
C1 O2 Mg1 128.85(12) . 4_455
C2 O3 Mg1 123.59(11) . .
C2 O4 Mg1 122.97(12) . 4_556
C3 O5 Mg1 125.89(11) . .
C3 O6 Mg1 124.49(12) . 2_554
O1 C1 O2 126.69(16) . .
O1 C1 H1 116.7 . .
O2 C1 H1 116.7 . .
O4 C2 O3 127.78(17) . .
O4 C2 H2 116.1 . .
O3 C2 H2 116.1 . .
O6 C3 O5 126.93(17) . .
O6 C3 H3 116.5 . .
O5 C3 H3 116.5 . .
N2 N1 H11 109.5 . .
N2 N1 H12 109.5 . .
H11 N1 H12 109.5 . .
N2 N1 H13 109.5 . .
H11 N1 H13 109.5 . .
H12 N1 H13 109.5 . .
N1 N2 H21 106.0(10) . .
N1 N2 H22 105.0(10) . .
H21 N2 H22 103.9(13) . .

loop_
_geom_bond_atom_site_label_1
_geom_bond_atom_site_label_2
_geom_bond_distance
_geom_bond_site_symmetry_2
Mg1 O1 2.0543(13) .
Mg1 O2 2.0564(13) 4
Mg1 O6 2.0796(13) 2
Mg1 O5 2.0812(13) .
Mg1 O4 2.0939(13) 4_456
Mg1 O3 2.0969(13) .
O1 C1 1.232(2) .
O2 C1 1.235(2) .
O2 Mg1 2.0564(13) 4_455
O3 C2 1.245(2) .
O4 C2 1.228(2) .
O4 Mg1 2.0939(13) 4_556
O5 C3 1.244(2) .
O6 C3 1.233(2) .
O6 Mg1 2.0796(13) 2_554
C1 H1 0.9300 .
C2 H2 0.9300 .
C3 H3 0.9300 .
N1 N2 1.422(3) .
N1 H11 0.8900 .
N1 H12 0.8900 .
N1 H13 0.8900 .
N2 H21 0.913(9) .
N2 H22 0.922(9) .

loop_
_geom_hbond_atom_site_label_D
_geom_hbond_atom_site_label_H
_geom_hbond_atom_site_label_A
_geom_hbond_distance_DH
_geom_hbond_distance_HA
_geom_hbond_distance_DA
_geom_hbond_angle_DHA
_geom_hbond_site_symmetry_A
N1 H11 O5 0.89 2.01 2.841(2) 155.6 3
N1 H12 O3 0.89 2.08 2.945(2) 163.7 .
N1 H12 O1 0.89 2.35 2.898(2) 120.1 .
N1 H13 N2 0.89 2.20 3.084(3) 172.9 2_564
N2 H21 O6 0.913(9) 2.59(2) 3.325(3) 138(2) 4
N2 H21 O2 0.913(9) 2.626(14) 2.946(2) 101.4(11) 2_565
N2 H22 O4 0.922(9) 2.730(16) 3.379(3) 128.2(13) 2_564
